data_1515943
loop_
_publ_author_name
'Zhang, Haichang'
'Neud\"orfl, J\"org-Martin'
'Tieke, Bernd'

_publ_section_title
;
 1,6-Naphthodione-based monomers and polymers
;
_journal_issue 12
_journal_name_full 'Polymer Chemistry'
_journal_page_first 3754
_journal_paper_doi 10.1039/c4py00388h
_journal_volume 5
_journal_year 2014
_chemical_formula_moiety 'C50 H62 Br2 N2 O2'
_chemical_formula_sum 'C50 H62 Br2 N2 O2'
_chemical_formula_weight 882.84
_chemical_name_systematic
; 
 ? 
;
_space_group_IT_number 2
_symmetry_cell_setting triclinic
_symmetry_space_group_name_Hall '-P 1'
_symmetry_space_group_name_H-M 'P -1'
_atom_sites_solution_hydrogens geom
_atom_sites_solution_primary direct
_atom_sites_solution_secondary difmap
_audit_creation_method SHELXL-97
_cell_angle_alpha 96.408(4)
_cell_angle_beta 94.570(6)
_cell_angle_gamma 95.403(6)
_cell_formula_units_Z 1
_cell_length_a 5.5633(5)
_cell_length_b 9.9288(11)
_cell_length_c 19.482(2)
_cell_measurement_reflns_used 4181
_cell_measurement_temperature 100(2)
_cell_measurement_theta_max 25.00
_cell_measurement_theta_min 2.08
_cell_volume 1060.22(19)
_computing_cell_refinement 'Nonius DENZO (Otwinowski, Minor 1997)'
_computing_data_collection 'Nonius COLLECT'
_computing_data_reduction 'Nonius DENZO (Otwinowski, Minor 1997)'
_computing_molecular_graphics 'SCHAKAL99 (E. Keller 1999)'
_computing_publication_material 'PLATON (A. L. Spek 1980-2004)'
_computing_structure_refinement 'SHELXL-97 (Sheldrick, 1997)'
_computing_structure_solution 'SHELXS-97 (Sheldrick, 1997)'
_diffrn_ambient_temperature 100(2)
_diffrn_measured_fraction_theta_full 0.925
_diffrn_measured_fraction_theta_max 0.925
_diffrn_measurement_device_type 'Nonius KappaCCD'
_diffrn_measurement_method Phi/Omega-Scans
_diffrn_radiation_monochromator graphite
_diffrn_radiation_source 'fine-focus sealed tube'
_diffrn_radiation_type MoK\a
_diffrn_radiation_wavelength 0.71073
_diffrn_reflns_av_R_equivalents 0.0634
_diffrn_reflns_av_sigmaI/netI 0.1316
_diffrn_reflns_limit_h_max 6
_diffrn_reflns_limit_h_min -5
_diffrn_reflns_limit_k_max 11
_diffrn_reflns_limit_k_min -10
_diffrn_reflns_limit_l_max 16
_diffrn_reflns_limit_l_min -23
_diffrn_reflns_number 4181
_diffrn_reflns_theta_full 25.00
_diffrn_reflns_theta_max 25.00
_diffrn_reflns_theta_min 2.08
_exptl_absorpt_coefficient_mu 1.954
_exptl_absorpt_correction_type none
_exptl_crystal_colour blue
_exptl_crystal_colour_lustre metallic
_exptl_crystal_density_diffrn 1.383
_exptl_crystal_density_method 'not measured'
_exptl_crystal_description prism
_exptl_crystal_F_000 462
_exptl_crystal_size_max .15
_exptl_crystal_size_mid .07
_exptl_crystal_size_min .03
_refine_diff_density_max 1.191
_refine_diff_density_min -0.929
_refine_diff_density_rms 0.118
_refine_ls_extinction_method none
_refine_ls_goodness_of_fit_ref 1.041
_refine_ls_hydrogen_treatment constr
_refine_ls_matrix_type full
_refine_ls_number_parameters 254
_refine_ls_number_reflns 3450
_refine_ls_number_restraints 0
_refine_ls_restrained_S_all 1.041
_refine_ls_R_factor_all 0.1243
_refine_ls_R_factor_gt 0.0725
_refine_ls_shift/su_max 0.000
_refine_ls_shift/su_mean 0.000
_refine_ls_structure_factor_coef Fsqd
_refine_ls_weighting_details 'calc w=1/[\s^2^(Fo^2^)+(0.0826P)^2^+0.8300P] where P=(Fo^2^+2Fc^2^)/3'
_refine_ls_weighting_scheme calc
_refine_ls_wR_factor_gt 0.1630
_refine_ls_wR_factor_ref 0.1856
_reflns_number_gt 2271
_reflns_number_total 3450
_reflns_threshold_expression >2sigma(I)
_cod_data_source_file c4py00388h2.cif
_cod_data_source_block hazh-blau
_cod_depositor_comments 'Adding full bibliography for 1515943.cif.'
_cod_original_cell_volume 1060.19(19)
_cod_original_sg_symbol_H-M P-1
_cod_database_code 1515943

loop_
_symmetry_equiv_pos_as_xyz
'x, y, z'
'-x, -y, -z'

loop_
_atom_site_label
_atom_site_type_symbol
_atom_site_fract_x
_atom_site_fract_y
_atom_site_fract_z
_atom_site_U_iso_or_equiv
_atom_site_adp_type
_atom_site_occupancy
_atom_site_symmetry_multiplicity
_atom_site_calc_flag
_atom_site_refinement_flags
Br1 Br 1.68078(13) 0.33753(8) -0.28711(4) 0.0351(3) Uani 1 1 d .
O1 O 1.1857(8) 0.4152(5) 0.0340(3) 0.0324(12) Uani 1 1 d .
N1 N 0.8495(10) 0.2675(5) 0.0461(3) 0.0260(14) Uani 1 1 d .
C1 C 1.4908(12) 0.2962(6) -0.2134(4) 0.0269(17) Uani 1 1 d .
C2 C 1.5735(12) 0.3501(7) -0.1466(4) 0.0262(16) Uani 1 1 d .
H2 H 1.7255 0.4038 -0.1370 0.031 Uiso 1 1 calc R
C3 C 1.4300(12) 0.3241(6) -0.0939(4) 0.0266(16) Uani 1 1 d .
H3 H 1.4840 0.3625 -0.0478 0.032 Uiso 1 1 calc R
C4 C 1.2067(12) 0.2427(6) -0.1064(4) 0.0270(16) Uani 1 1 d .
C5 C 1.0496(12) 0.2180(7) -0.0521(4) 0.0249(16) Uani 1 1 d .
C6 C 1.0474(13) 0.3137(7) 0.0119(4) 0.0274(16) Uani 1 1 d .
C7 C 0.7364(12) 0.1455(6) 0.0105(4) 0.0235(16) Uani 1 1 d .
C8 C 0.8675(12) 0.1149(6) -0.0502(4) 0.0274(17) Uani 1 1 d .
C9 C 0.7963(12) -0.0091(7) -0.0943(4) 0.0276(16) Uani 1 1 d .
H9 H 0.8869 -0.0333 -0.1324 0.033 Uiso 1 1 calc R
C10 C 0.6030(11) -0.0921(6) -0.0828(4) 0.0250(16) Uani 1 1 d .
H10 H 0.5566 -0.1729 -0.1138 0.030 Uiso 1 1 calc R
C11 C 0.5356(11) 0.0622(6) 0.0250(4) 0.0240(16) Uani 1 1 d .
C23 C 1.2727(13) 0.2170(7) -0.2290(4) 0.0288(17) Uani 1 1 d .
H23 H 1.2207 0.1803 -0.2755 0.035 Uiso 1 1 calc R
C24 C 1.1311(12) 0.1918(6) -0.1761(4) 0.0273(17) Uani 1 1 d .
H24 H 0.9786 0.1388 -0.1867 0.033 Uiso 1 1 calc R
C25 C 0.7848(13) 0.3494(7) 0.1072(4) 0.0298(17) Uani 1 1 d .
H25A H 0.6065 0.3503 0.1039 0.036 Uiso 1 1 calc R
H25B H 0.8577 0.4443 0.1074 0.036 Uiso 1 1 calc R
C26 C 0.8660(13) 0.2997(7) 0.1753(4) 0.0330(18) Uani 1 1 d .
H26A H 1.0454 0.3094 0.1815 0.040 Uiso 1 1 calc R
H26B H 0.8095 0.2016 0.1732 0.040 Uiso 1 1 calc R
C27 C 0.7708(13) 0.3766(7) 0.2377(4) 0.0322(18) Uani 1 1 d .
H27A H 0.8234 0.4750 0.2390 0.039 Uiso 1 1 calc R
H27B H 0.5913 0.3646 0.2321 0.039 Uiso 1 1 calc R
C28 C 0.8579(13) 0.3294(7) 0.3060(4) 0.0320(17) Uani 1 1 d .
H28A H 1.0372 0.3439 0.3119 0.038 Uiso 1 1 calc R
H28B H 0.8101 0.2303 0.3038 0.038 Uiso 1 1 calc R
C29 C 0.7587(13) 0.4020(7) 0.3694(4) 0.0316(17) Uani 1 1 d .
H29A H 0.5806 0.3996 0.3604 0.038 Uiso 1 1 calc R
H29B H 0.7918 0.3514 0.4095 0.038 Uiso 1 1 calc R
C30 C 0.8655(12) 0.5495(7) 0.3884(4) 0.0299(17) Uani 1 1 d .
H30A H 1.0415 0.5509 0.4015 0.036 Uiso 1 1 calc R
H30B H 0.8463 0.5976 0.3468 0.036 Uiso 1 1 calc R
C31 C 0.7541(13) 0.6280(7) 0.4473(4) 0.0309(17) Uani 1 1 d .
H31A H 0.7944 0.5895 0.4910 0.037 Uiso 1 1 calc R
H31B H 0.5755 0.6173 0.4377 0.037 Uiso 1 1 calc R
C32 C 0.8458(14) 0.7796(7) 0.4563(4) 0.0368(19) Uani 1 1 d .
H32A H 1.0208 0.7897 0.4721 0.044 Uiso 1 1 calc R
H32B H 0.8289 0.8134 0.4104 0.044 Uiso 1 1 calc R
C33 C 0.7179(14) 0.8697(7) 0.5069(4) 0.039(2) Uani 1 1 d .
H33A H 0.7629 0.9659 0.5002 0.047 Uiso 1 1 calc R
H33B H 0.5408 0.8499 0.4948 0.047 Uiso 1 1 calc R
C34 C 0.7700(13) 0.8548(7) 0.5810(4) 0.0358(19) Uani 1 1 d .
H34A H 0.9456 0.8793 0.5941 0.043 Uiso 1 1 calc R
H34B H 0.7319 0.7579 0.5877 0.043 Uiso 1 1 calc R
C47 C 0.6277(14) 0.9427(8) 0.6298(4) 0.0368(19) Uani 1 1 d .
H47A H 0.6614 1.0392 0.6220 0.044 Uiso 1 1 calc R
H47B H 0.4522 0.9159 0.6177 0.044 Uiso 1 1 calc R
C48 C 0.6875(14) 0.9309(8) 0.7058(4) 0.041(2) Uani 1 1 d .
H48A H 0.6480 0.8364 0.7145 0.061 Uiso 1 1 calc R
H48B H 0.5925 0.9906 0.7337 0.061 Uiso 1 1 calc R
H48C H 0.8607 0.9580 0.7184 0.061 Uiso 1 1 calc R

loop_
_atom_site_aniso_label
_atom_site_aniso_U_11
_atom_site_aniso_U_22
_atom_site_aniso_U_33
_atom_site_aniso_U_23
_atom_site_aniso_U_13
_atom_site_aniso_U_12
Br1 0.0372(5) 0.0283(5) 0.0407(5) 0.0070(3) 0.0095(3) 0.0006(3)
O1 0.040(3) 0.017(3) 0.037(3) -0.002(2) 0.004(2) -0.006(2)
N1 0.034(3) 0.012(3) 0.032(4) 0.001(2) 0.004(3) -0.002(2)
C1 0.023(4) 0.014(4) 0.045(5) 0.004(3) 0.010(3) 0.005(3)
C2 0.018(4) 0.018(4) 0.043(5) 0.007(3) 0.004(3) 0.002(3)
C3 0.032(4) 0.017(4) 0.030(4) -0.001(3) -0.001(3) 0.003(3)
C4 0.038(4) 0.011(4) 0.033(4) 0.005(3) 0.005(3) 0.006(3)
C5 0.027(4) 0.018(4) 0.029(4) 0.003(3) 0.003(3) 0.002(3)
C6 0.034(4) 0.017(4) 0.031(4) 0.002(3) 0.002(3) 0.001(3)
C7 0.030(4) 0.011(3) 0.029(4) 0.004(3) 0.003(3) 0.002(3)
C8 0.034(4) 0.012(4) 0.035(5) 0.004(3) 0.000(3) 0.000(3)
C9 0.038(4) 0.017(4) 0.027(4) -0.002(3) 0.007(3) 0.000(3)
C10 0.027(4) 0.012(4) 0.036(5) 0.001(3) 0.005(3) 0.003(3)
C11 0.024(4) 0.017(4) 0.033(4) 0.008(3) 0.005(3) 0.001(3)
C23 0.042(4) 0.021(4) 0.023(4) 0.003(3) 0.000(3) 0.002(3)
C24 0.029(4) 0.011(4) 0.041(5) 0.001(3) 0.005(3) 0.001(3)
C25 0.031(4) 0.018(4) 0.039(5) -0.002(3) 0.007(3) 0.003(3)
C26 0.038(4) 0.023(4) 0.036(5) -0.002(3) 0.000(4) 0.005(3)
C27 0.034(4) 0.015(4) 0.046(5) -0.004(3) 0.007(4) 0.003(3)
C28 0.038(4) 0.023(4) 0.034(5) 0.000(3) 0.002(3) 0.004(3)
C29 0.046(5) 0.017(4) 0.032(4) 0.004(3) 0.006(4) 0.005(3)
C30 0.028(4) 0.030(4) 0.033(5) 0.007(3) 0.006(3) 0.004(3)
C31 0.042(4) 0.016(4) 0.034(5) 0.004(3) 0.002(4) -0.001(3)
C32 0.052(5) 0.023(4) 0.034(5) -0.002(3) 0.005(4) 0.000(3)
C33 0.049(5) 0.021(4) 0.049(5) 0.003(4) 0.001(4) 0.006(3)
C34 0.037(4) 0.024(4) 0.048(5) 0.004(4) 0.011(4) 0.005(3)
C47 0.044(5) 0.026(4) 0.040(5) -0.002(3) 0.006(4) 0.001(3)
C48 0.039(5) 0.029(5) 0.052(6) -0.007(4) 0.007(4) 0.002(3)

loop_
_atom_type_symbol
_atom_type_description
_atom_type_scat_dispersion_real
_atom_type_scat_dispersion_imag
_atom_type_scat_source
C C 0.0033 0.0016 'International Tables Vol C Tables 4.2.6.8 and 6.1.1.4'
H H 0.0000 0.0000 'International Tables Vol C Tables 4.2.6.8 and 6.1.1.4'
Br Br -0.2901 2.4595 'International Tables Vol C Tables 4.2.6.8 and 6.1.1.4'
N N 0.0061 0.0033 'International Tables Vol C Tables 4.2.6.8 and 6.1.1.4'
O O 0.0106 0.0060 'International Tables Vol C Tables 4.2.6.8 and 6.1.1.4'

loop_
_geom_angle_atom_site_label_1
_geom_angle_atom_site_label_2
_geom_angle_atom_site_label_3
_geom_angle
_geom_angle_site_symmetry_1
_geom_angle_site_symmetry_3
C7 N1 C6 109.7(5) . .
C7 N1 C25 130.4(6) . .
C6 N1 C25 119.8(6) . .
C23 C1 C2 122.3(7) . .
C23 C1 Br1 118.9(6) . .
C2 C1 Br1 118.8(5) . .
C1 C2 C3 118.4(6) . .
C1 C2 H2 120.8 . .
C3 C2 H2 120.8 . .
C2 C3 C4 122.1(7) . .
C2 C3 H3 119.0 . .
C4 C3 H3 119.0 . .
C3 C4 C24 116.7(6) . .
C3 C4 C5 122.9(6) . .
C24 C4 C5 120.3(6) . .
C8 C5 C4 129.7(6) . .
C8 C5 C6 106.7(6) . .
C4 C5 C6 123.4(6) . .
O1 C6 N1 123.3(6) . .
O1 C6 C5 129.6(7) . .
N1 C6 C5 107.1(6) . .
C11 C7 N1 130.4(6) . .
C11 C7 C8 122.7(6) . .
N1 C7 C8 107.0(5) . .
C5 C8 C9 132.0(7) . .
C5 C8 C7 109.3(6) . .
C9 C8 C7 118.7(6) . .
C10 C9 C8 120.7(7) . .
C10 C9 H9 119.6 . .
C8 C9 H9 119.6 . .
C9 C10 C11 121.8(6) . 2_655
C9 C10 H10 119.1 . .
C11 C10 H10 119.1 2_655 .
C7 C11 C10 124.0(6) . 2_655
C7 C11 C11 115.8(7) . 2_655
C10 C11 C11 120.2(7) 2_655 2_655
C1 C23 C24 118.9(7) . .
C1 C23 H23 120.6 . .
C24 C23 H23 120.6 . .
C23 C24 C4 121.6(6) . .
C23 C24 H24 119.2 . .
C4 C24 H24 119.2 . .
N1 C25 C26 114.2(6) . .
N1 C25 H25A 108.7 . .
C26 C25 H25A 108.7 . .
N1 C25 H25B 108.7 . .
C26 C25 H25B 108.7 . .
H25A C25 H25B 107.6 . .
C25 C26 C27 113.1(6) . .
C25 C26 H26A 109.0 . .
C27 C26 H26A 109.0 . .
C25 C26 H26B 109.0 . .
C27 C26 H26B 109.0 . .
H26A C26 H26B 107.8 . .
C28 C27 C26 113.0(6) . .
C28 C27 H27A 109.0 . .
C26 C27 H27A 109.0 . .
C28 C27 H27B 109.0 . .
C26 C27 H27B 109.0 . .
H27A C27 H27B 107.8 . .
C27 C28 C29 114.2(6) . .
C27 C28 H28A 108.7 . .
C29 C28 H28A 108.7 . .
C27 C28 H28B 108.7 . .
C29 C28 H28B 108.7 . .
H28A C28 H28B 107.6 . .
C30 C29 C28 114.1(6) . .
C30 C29 H29A 108.7 . .
C28 C29 H29A 108.7 . .
C30 C29 H29B 108.7 . .
C28 C29 H29B 108.7 . .
H29A C29 H29B 107.6 . .
C31 C30 C29 115.2(6) . .
C31 C30 H30A 108.5 . .
C29 C30 H30A 108.5 . .
C31 C30 H30B 108.5 . .
C29 C30 H30B 108.5 . .
H30A C30 H30B 107.5 . .
C30 C31 C32 111.8(6) . .
C30 C31 H31A 109.3 . .
C32 C31 H31A 109.3 . .
C30 C31 H31B 109.3 . .
C32 C31 H31B 109.3 . .
H31A C31 H31B 107.9 . .
C33 C32 C31 115.4(6) . .
C33 C32 H32A 108.4 . .
C31 C32 H32A 108.4 . .
C33 C32 H32B 108.4 . .
C31 C32 H32B 108.4 . .
H32A C32 H32B 107.5 . .
C34 C33 C32 115.9(6) . .
C34 C33 H33A 108.3 . .
C32 C33 H33A 108.3 . .
C34 C33 H33B 108.3 . .
C32 C33 H33B 108.3 . .
H33A C33 H33B 107.4 . .
C33 C34 C47 114.0(6) . .
C33 C34 H34A 108.7 . .
C47 C34 H34A 108.7 . .
C33 C34 H34B 108.7 . .
C47 C34 H34B 108.7 . .
H34A C34 H34B 107.6 . .
C48 C47 C34 114.0(6) . .
C48 C47 H47A 108.8 . .
C34 C47 H47A 108.8 . .
C48 C47 H47B 108.8 . .
C34 C47 H47B 108.8 . .
H47A C47 H47B 107.7 . .
C47 C48 H48A 109.5 . .
C47 C48 H48B 109.5 . .
H48A C48 H48B 109.5 . .
C47 C48 H48C 109.5 . .
H48A C48 H48C 109.5 . .
H48B C48 H48C 109.5 . .

loop_
_geom_bond_atom_site_label_1
_geom_bond_atom_site_label_2
_geom_bond_distance
_geom_bond_site_symmetry_2
Br1 C1 1.908(7) .
O1 C6 1.224(8) .
N1 C7 1.394(8) .
N1 C6 1.400(9) .
N1 C25 1.454(8) .
C1 C23 1.375(9) .
C1 C2 1.376(10) .
C2 C3 1.381(10) .
C2 H2 0.9500 .
C3 C4 1.405(9) .
C3 H3 0.9500 .
C4 C24 1.410(10) .
C4 C5 1.453(9) .
C5 C8 1.376(9) .
C5 C6 1.481(9) .
C7 C11 1.392(9) .
C7 C8 1.456(9) .
C8 C9 1.425(9) .
C9 C10 1.341(9) .
C9 H9 0.9500 .
C10 C11 1.435(9) 2_655
C10 H10 0.9500 .
C11 C10 1.435(9) 2_655
C11 C11 1.486(13) 2_655
C23 C24 1.378(10) .
C23 H23 0.9500 .
C24 H24 0.9500 .
C25 C26 1.517(10) .
C25 H25A 0.9900 .
C25 H25B 0.9900 .
C26 C27 1.520(10) .
C26 H26A 0.9900 .
C26 H26B 0.9900 .
C27 C28 1.517(10) .
C27 H27A 0.9900 .
C27 H27B 0.9900 .
C28 C29 1.529(10) .
C28 H28A 0.9900 .
C28 H28B 0.9900 .
C29 C30 1.521(9) .
C29 H29A 0.9900 .
C29 H29B 0.9900 .
C30 C31 1.520(10) .
C30 H30A 0.9900 .
C30 H30B 0.9900 .
C31 C32 1.530(9) .
C31 H31A 0.9900 .
C31 H31B 0.9900 .
C32 C33 1.520(10) .
C32 H32A 0.9900 .
C32 H32B 0.9900 .
C33 C34 1.477(11) .
C33 H33A 0.9900 .
C33 H33B 0.9900 .
C34 C47 1.535(10) .
C34 H34A 0.9900 .
C34 H34B 0.9900 .
C47 C48 1.511(11) .
C47 H47A 0.9900 .
C47 H47B 0.9900 .
C48 H48A 0.9800 .
C48 H48B 0.9800 .
C48 H48C 0.9800 .

loop_
_geom_torsion_atom_site_label_1
_geom_torsion_atom_site_label_2
_geom_torsion_atom_site_label_3
_geom_torsion_atom_site_label_4
_geom_torsion
_geom_torsion_site_symmetry_4
C23 C1 C2 C3 -0.6(10) .
Br1 C1 C2 C3 177.4(5) .
C1 C2 C3 C4 1.3(10) .
C2 C3 C4 C24 -2.0(9) .
C2 C3 C4 C5 -177.9(6) .
C3 C4 C5 C8 -159.3(7) .
C24 C4 C5 C8 25.0(11) .
C3 C4 C5 C6 26.6(10) .
C24 C4 C5 C6 -149.2(7) .
C7 N1 C6 O1 -176.3(6) .
C25 N1 C6 O1 6.8(10) .
C7 N1 C6 C5 3.5(7) .
C25 N1 C6 C5 -173.4(6) .
C8 C5 C6 O1 175.2(7) .
C4 C5 C6 O1 -9.5(11) .
C8 C5 C6 N1 -4.6(7) .
C4 C5 C6 N1 170.7(6) .
C6 N1 C7 C11 179.6(7) .
C25 N1 C7 C11 -3.9(11) .
C6 N1 C7 C8 -1.2(7) .
C25 N1 C7 C8 175.3(6) .
C4 C5 C8 C9 10.5(13) .
C6 C5 C8 C9 -174.6(7) .
C4 C5 C8 C7 -171.0(6) .
C6 C5 C8 C7 3.9(8) .
C11 C7 C8 C5 177.5(6) .
N1 C7 C8 C5 -1.8(7) .
C11 C7 C8 C9 -3.8(10) .
N1 C7 C8 C9 176.9(6) .
C5 C8 C9 C10 -177.4(7) .
C7 C8 C9 C10 4.2(10) .
C8 C9 C10 C11 -1.8(10) 2_655
N1 C7 C11 C10 1.6(11) 2_655
C8 C7 C11 C10 -177.5(6) 2_655
N1 C7 C11 C11 -179.9(7) 2_655
C8 C7 C11 C11 1.0(11) 2_655
C2 C1 C23 C24 0.6(10) .
Br1 C1 C23 C24 -177.4(5) .
C1 C23 C24 C4 -1.4(10) .
C3 C4 C24 C23 2.0(9) .
C5 C4 C24 C23 178.0(6) .
C7 N1 C25 C26 81.8(9) .
C6 N1 C25 C26 -102.0(7) .
N1 C25 C26 C27 -173.2(6) .
C25 C26 C27 C28 -178.4(6) .
C26 C27 C28 C29 -178.2(6) .
C27 C28 C29 C30 -71.6(8) .
C28 C29 C30 C31 174.8(6) .
C29 C30 C31 C32 -171.9(6) .
C30 C31 C32 C33 171.6(7) .
C31 C32 C33 C34 71.5(9) .
C32 C33 C34 C47 -177.3(6) .
C33 C34 C47 C48 -178.1(6) .
